data_7228727
loop_
_publ_author_name
'Aldilla, Vina Rizki'
'Bhadbhade, Mohan'
'Bhattacharyya, Saroj'
'Kumar, Naresh'
'Rich, Anne M.'
'Marjo, Christopher'

_publ_section_title
;
 Controlling the distance between hydrogen-bonded chloro-s-triazine tapes:
 crystal engineering using N-alkyl chains and the influence of temperature
;
_journal_name_full CrystEngComm
_journal_paper_doi 10.1039/C7CE01049D
_journal_year 2017
_chemical_formula_moiety 'C7 H10 Cl2 N4'
_chemical_formula_sum 'C7 H10 Cl2 N4'
_chemical_formula_weight 221.09
_space_group_crystal_system triclinic
_space_group_IT_number 2
_space_group_name_Hall '-P 1'
_space_group_name_H-M_alt 'P -1'
_symmetry_space_group_name_Hall '-P 1'
_symmetry_space_group_name_H-M 'P -1'
_atom_sites_solution_hydrogens geom
_audit_creation_date 2017-05-09
_audit_creation_method
;
Olex2 1.2
(compiled 2017.03.28 svn.r3405 for OlexSys, GUI svn.r5335)
;
_audit_update_record
;
2017-05-29 deposited with the CCDC.
2017-07-21 downloaded from the CCDC.
;
_cell_angle_alpha 86.52(3)
_cell_angle_beta 84.11(3)
_cell_angle_gamma 82.67(3)
_cell_formula_units_Z 4
_cell_length_a 5.0120(10)
_cell_length_b 11.794(2)
_cell_length_c 17.086(3)
_cell_measurement_reflns_used 597
_cell_measurement_temperature 100
_cell_measurement_theta_max 20.00
_cell_measurement_theta_min 2.26
_cell_volume 995.3(3)
_computing_molecular_graphics 'Olex2 (Dolomanov et al., 2009)'
_computing_publication_material 'Olex2 (Dolomanov et al., 2009)'
_computing_structure_refinement 'ShelXL (Sheldrick, 2015)'
_diffrn_ambient_temperature 100.0
_diffrn_measured_fraction_theta_full 0.913
_diffrn_measured_fraction_theta_max 0.913
_diffrn_measurement_device_type 'Australian Synchrotron'
_diffrn_measurement_method '\w scans'
_diffrn_radiation_monochromator graphite
_diffrn_radiation_type MoK\a
_diffrn_radiation_wavelength 0.71073
_diffrn_reflns_av_R_equivalents 0.0175
_diffrn_reflns_av_unetI/netI 0.0141
_diffrn_reflns_Laue_measured_fraction_full 0.913
_diffrn_reflns_Laue_measured_fraction_max 0.913
_diffrn_reflns_limit_h_max 5
_diffrn_reflns_limit_h_min -5
_diffrn_reflns_limit_k_max 14
_diffrn_reflns_limit_k_min -14
_diffrn_reflns_limit_l_max 20
_diffrn_reflns_limit_l_min -20
_diffrn_reflns_number 12269
_diffrn_reflns_point_group_measured_fraction_full 0.913
_diffrn_reflns_point_group_measured_fraction_max 0.913
_diffrn_reflns_theta_full 24.999
_diffrn_reflns_theta_max 24.999
_diffrn_reflns_theta_min 1.743
_diffrn_standards_number 0
_exptl_absorpt_coefficient_mu 0.611
_exptl_absorpt_correction_type none
_exptl_crystal_colour colourless
_exptl_crystal_colour_primary colourless
_exptl_crystal_density_diffrn 1.475
_exptl_crystal_description plate
_exptl_crystal_F_000 456
_exptl_crystal_size_max 0.02
_exptl_crystal_size_mid 0.015
_exptl_crystal_size_min 0.01
_refine_diff_density_max 0.235
_refine_diff_density_min -0.272
_refine_diff_density_rms 0.053
_refine_ls_extinction_method none
_refine_ls_goodness_of_fit_ref 1.080
_refine_ls_hydrogen_treatment constr
_refine_ls_matrix_type full
_refine_ls_number_parameters 237
_refine_ls_number_reflns 3181
_refine_ls_number_restraints 0
_refine_ls_restrained_S_all 1.080
_refine_ls_R_factor_all 0.0314
_refine_ls_R_factor_gt 0.0295
_refine_ls_shift/su_max 0.001
_refine_ls_shift/su_mean 0.000
_refine_ls_structure_factor_coef Fsqd
_refine_ls_weighting_details 'w=1/[\s^2^(Fo^2^)+(0.0388P)^2^+0.7320P] where P=(Fo^2^+2Fc^2^)/3'
_refine_ls_weighting_scheme calc
_refine_ls_wR_factor_gt 0.0755
_refine_ls_wR_factor_ref 0.0768
_reflns_Friedel_coverage 0.000
_reflns_number_gt 2979
_reflns_number_total 3181
_reflns_threshold_expression 'I > 2\s(I)'
_cod_data_source_file c7ce01049d2.cif
_cod_data_source_block bm10_a
_cod_original_cell_volume 995.3(4)
_cod_database_code 7228727
_shelx_shelxl_version_number 2014/7
_shelx_space_group_comment
;
The symmetry employed for this shelxl refinement is uniquely defined
by the following loop, which should always be used as a source of
symmetry information in preference to the above space-group names.
They are only intended as comments.
;
_olex2_refinement_description
;
1. Fixed Uiso
 At 1.2 times of:
  All C(H,H) groups, All N(H) groups
 At 1.5 times of:
  All C(H,H,H) groups
2.a Secondary CH2 refined with riding coordinates:
 C4B(H4BA,H4BB), C5B(H5BA,H5BB), C6B(H6BA,H6BB), C4A(H4AA,H4AB), C5A(H5AA,
 H5AB), C6A(H6AA,H6AB)
2.b Aromatic/amide H refined with riding coordinates:
 N4B(H4B), N4A(H4A)
2.c Idealised Me refined as rotating group:
 C7B(H7BA,H7BB,H7BC), C7A(H7AA,H7AB,H7AC)
;
_olex2_submission_special_instructions 'No special instructions were received'

loop_
_space_group_symop_operation_xyz
'x, y, z'
'-x, -y, -z'

loop_
_atom_site_label
_atom_site_type_symbol
_atom_site_fract_x
_atom_site_fract_y
_atom_site_fract_z
_atom_site_U_iso_or_equiv
_atom_site_adp_type
_atom_site_occupancy
_atom_site_site_symmetry_order
_atom_site_calc_flag
_atom_site_refinement_flags_posn
Cl1B Cl 0.19271(9) 0.63803(4) 0.79279(2) 0.02009(13) Uani 1 1 d .
Cl2B Cl 0.98921(9) 0.31282(4) 0.80535(3) 0.02243(13) Uani 1 1 d .
N1B N 0.5838(3) 0.47278(12) 0.80575(9) 0.0183(3) Uani 1 1 d .
N2B N 0.6108(3) 0.34544(12) 0.91982(9) 0.0174(3) Uani 1 1 d .
N3B N 0.2434(3) 0.49696(12) 0.91368(8) 0.0158(3) Uani 1 1 d .
N4B N 0.2706(3) 0.37256(12) 1.02163(8) 0.0170(3) Uani 1 1 d .
H4B H 0.1270 0.4154 1.0422 0.020 Uiso 1 1 calc R
C1B C 0.3578(4) 0.52318(14) 0.84345(10) 0.0165(4) Uani 1 1 d .
C2B C 0.6941(4) 0.38528(14) 0.84934(10) 0.0172(4) Uani 1 1 d .
C3B C 0.3774(4) 0.40435(14) 0.95107(10) 0.0152(4) Uani 1 1 d .
C4B C 0.3745(4) 0.27114(14) 1.06787(10) 0.0175(4) Uani 1 1 d .
H4BA H 0.3499 0.2880 1.1244 0.021 Uiso 1 1 calc R
H4BB H 0.5707 0.2529 1.0527 0.021 Uiso 1 1 calc R
C5B C 0.2334(4) 0.16764(14) 1.05582(10) 0.0177(4) Uani 1 1 d .
H5BA H 0.2710 0.1462 1.0003 0.021 Uiso 1 1 calc R
H5BB H 0.0357 0.1873 1.0669 0.021 Uiso 1 1 calc R
C6B C 0.3303(4) 0.06669(16) 1.10986(11) 0.0233(4) Uani 1 1 d .
H6BA H 0.5295 0.0507 1.1006 0.028 Uiso 1 1 calc R
H6BB H 0.2850 0.0878 1.1653 0.028 Uiso 1 1 calc R
C7B C 0.2070(5) -0.04146(17) 1.09774(13) 0.0321(5) Uani 1 1 d .
H7BA H 0.2469 -0.0619 1.0427 0.048 Uiso 1 1 calc GR
H7BB H 0.0108 -0.0281 1.1106 0.048 Uiso 1 1 calc GR
H7BC H 0.2838 -0.1041 1.1321 0.048 Uiso 1 1 calc GR
Cl1A Cl 1.29813(10) 0.30756(4) 0.36031(3) 0.02505(13) Uani 1 1 d .
Cl2A Cl 0.71290(10) 0.01410(4) 0.27668(2) 0.02498(13) Uani 1 1 d .
N1A N 1.0001(3) 0.15774(13) 0.32598(9) 0.0198(3) Uani 1 1 d .
N2A N 0.7107(3) 0.06436(12) 0.42198(8) 0.0165(3) Uani 1 1 d .
N3A N 0.9810(3) 0.20206(12) 0.46117(9) 0.0186(3) Uani 1 1 d .
N4A N 0.6919(3) 0.11057(13) 0.55124(8) 0.0179(3) Uani 1 1 d .
H4A H 0.5813 0.0581 0.5609 0.021 Uiso 1 1 calc R
C1A C 1.0686(4) 0.21145(15) 0.38617(11) 0.0185(4) Uani 1 1 d .
C2A C 0.8203(4) 0.08666(14) 0.35050(10) 0.0175(4) Uani 1 1 d .
C3A C 0.7977(4) 0.12675(14) 0.47757(10) 0.0165(4) Uani 1 1 d .
C4A C 0.7472(4) 0.17448(16) 0.61766(10) 0.0208(4) Uani 1 1 d .
H4AA H 0.9147 0.2103 0.6032 0.025 Uiso 1 1 calc R
H4AB H 0.7775 0.1206 0.6635 0.025 Uiso 1 1 calc R
C5A C 0.5160(4) 0.26732(15) 0.64090(10) 0.0198(4) Uani 1 1 d .
H5AA H 0.3493 0.2308 0.6552 0.024 Uiso 1 1 calc R
H5AB H 0.5581 0.3031 0.6884 0.024 Uiso 1 1 calc R
C6A C 0.4609(5) 0.36063(17) 0.57728(11) 0.0272(5) Uani 1 1 d .
H6AA H 0.6290 0.3953 0.5610 0.033 Uiso 1 1 calc R
H6AB H 0.4079 0.3260 0.5307 0.033 Uiso 1 1 calc R
C7A C 0.2393(5) 0.45381(17) 0.60470(13) 0.0322(5) Uani 1 1 d .
H7AA H 0.2943 0.4907 0.6493 0.048 Uiso 1 1 calc GR
H7AB H 0.0725 0.4200 0.6211 0.048 Uiso 1 1 calc GR
H7AC H 0.2081 0.5109 0.5614 0.048 Uiso 1 1 calc GR

loop_
_atom_site_aniso_label
_atom_site_aniso_U_11
_atom_site_aniso_U_22
_atom_site_aniso_U_33
_atom_site_aniso_U_23
_atom_site_aniso_U_13
_atom_site_aniso_U_12
Cl1B 0.0220(3) 0.0195(2) 0.0175(2) 0.00223(16) -0.00009(17) -0.00089(17)
Cl2B 0.0156(3) 0.0228(2) 0.0280(2) -0.00889(17) 0.00579(17) -0.00169(17)
N1B 0.0159(10) 0.0194(8) 0.0197(8) -0.0038(6) 0.0021(6) -0.0044(6)
N2B 0.0150(9) 0.0152(7) 0.0219(8) -0.0042(6) 0.0000(6) -0.0019(6)
N3B 0.0163(9) 0.0139(7) 0.0172(7) -0.0013(5) -0.0005(6) -0.0025(6)
N4B 0.0161(9) 0.0146(7) 0.0190(7) -0.0005(6) 0.0003(6) 0.0018(6)
C1B 0.0179(11) 0.0144(8) 0.0181(9) -0.0019(6) -0.0017(7) -0.0048(7)
C2B 0.0128(11) 0.0165(8) 0.0233(9) -0.0086(7) 0.0021(7) -0.0049(7)
C3B 0.0136(11) 0.0136(8) 0.0189(9) -0.0043(7) -0.0015(7) -0.0029(7)
C4B 0.0152(11) 0.0188(9) 0.0182(9) 0.0007(7) -0.0040(7) 0.0010(7)
C5B 0.0156(11) 0.0167(8) 0.0206(9) -0.0012(7) -0.0035(7) 0.0004(7)
C6B 0.0217(12) 0.0215(9) 0.0244(10) 0.0030(7) 0.0004(8) 0.0020(8)
C7B 0.0356(14) 0.0197(10) 0.0376(12) 0.0016(8) 0.0075(9) -0.0004(8)
Cl1A 0.0190(3) 0.0234(2) 0.0314(3) 0.00555(18) 0.00247(18) -0.00416(18)
Cl2A 0.0280(3) 0.0322(3) 0.0151(2) -0.00383(17) -0.00257(17) -0.00324(19)
N1A 0.0179(10) 0.0208(8) 0.0186(8) 0.0029(6) 0.0005(6) 0.0017(6)
N2A 0.0154(9) 0.0170(7) 0.0158(7) -0.0011(6) -0.0007(6) 0.0022(6)
N3A 0.0143(9) 0.0189(7) 0.0216(8) -0.0002(6) 0.0005(6) -0.0009(6)
N4A 0.0172(9) 0.0210(8) 0.0156(7) -0.0030(6) 0.0009(6) -0.0037(6)
C1A 0.0130(11) 0.0168(8) 0.0235(9) 0.0024(7) 0.0014(7) 0.0025(7)
C2A 0.0183(11) 0.0164(8) 0.0162(8) -0.0013(6) -0.0025(7) 0.0049(7)
C3A 0.0134(11) 0.0165(8) 0.0182(9) -0.0007(7) -0.0025(7) 0.0038(7)
C4A 0.0170(11) 0.0292(10) 0.0172(9) -0.0051(7) -0.0036(7) -0.0031(8)
C5A 0.0199(11) 0.0241(9) 0.0162(9) -0.0048(7) -0.0015(7) -0.0042(7)
C6A 0.0325(13) 0.0263(10) 0.0213(10) -0.0015(8) 0.0012(8) -0.0004(8)
C7A 0.0422(15) 0.0217(10) 0.0304(11) -0.0004(8) 0.0015(9) 0.0011(9)

loop_
_atom_type_symbol
_atom_type_description
_atom_type_scat_dispersion_real
_atom_type_scat_dispersion_imag
_atom_type_scat_source
C C 0.0033 0.0016 'International Tables Vol C Tables 4.2.6.8 and 6.1.1.4'
H H 0.0000 0.0000 'International Tables Vol C Tables 4.2.6.8 and 6.1.1.4'
Cl Cl 0.1484 0.1585 'International Tables Vol C Tables 4.2.6.8 and 6.1.1.4'
N N 0.0061 0.0033 'International Tables Vol C Tables 4.2.6.8 and 6.1.1.4'

loop_
_geom_angle_atom_site_label_1
_geom_angle_atom_site_label_2
_geom_angle_atom_site_label_3
_geom_angle
C2B N1B C1B 110.88(15)
C2B N2B C3B 113.32(15)
C1B N3B C3B 113.87(16)
C3B N4B H4B 117.7
C3B N4B C4B 124.53(15)
C4B N4B H4B 117.7
N1B C1B Cl1B 115.56(13)
N3B C1B Cl1B 115.75(14)
N3B C1B N1B 128.69(17)
N1B C2B Cl2B 114.66(13)
N2B C2B Cl2B 115.77(14)
N2B C2B N1B 129.57(17)
N2B C3B N3B 123.66(16)
N4B C3B N2B 119.47(16)
N4B C3B N3B 116.87(16)
N4B C4B H4BA 109.1
N4B C4B H4BB 109.1
N4B C4B C5B 112.31(15)
H4BA C4B H4BB 107.9
C5B C4B H4BA 109.1
C5B C4B H4BB 109.1
C4B C5B H5BA 109.5
C4B C5B H5BB 109.5
C4B C5B C6B 110.77(15)
H5BA C5B H5BB 108.1
C6B C5B H5BA 109.5
C6B C5B H5BB 109.5
C5B C6B H6BA 108.9
C5B C6B H6BB 108.9
H6BA C6B H6BB 107.7
C7B C6B C5B 113.34(17)
C7B C6B H6BA 108.9
C7B C6B H6BB 108.9
C6B C7B H7BA 109.5
C6B C7B H7BB 109.5
C6B C7B H7BC 109.5
H7BA C7B H7BB 109.5
H7BA C7B H7BC 109.5
H7BB C7B H7BC 109.5
C2A N1A C1A 110.99(15)
C2A N2A C3A 112.91(17)
C1A N3A C3A 113.81(16)
C3A N4A H4A 117.8
C3A N4A C4A 124.31(17)
C4A N4A H4A 117.8
N1A C1A Cl1A 114.66(14)
N3A C1A Cl1A 116.60(15)
N3A C1A N1A 128.74(18)
N1A C2A Cl2A 114.83(13)
N2A C2A Cl2A 115.57(15)
N2A C2A N1A 129.60(17)
N3A C3A N2A 123.94(16)
N4A C3A N2A 116.51(17)
N4A C3A N3A 119.54(16)
N4A C4A H4AA 109.1
N4A C4A H4AB 109.1
N4A C4A C5A 112.32(16)
H4AA C4A H4AB 107.9
C5A C4A H4AA 109.1
C5A C4A H4AB 109.1
C4A C5A H5AA 108.6
C4A C5A H5AB 108.6
H5AA C5A H5AB 107.6
C6A C5A C4A 114.55(16)
C6A C5A H5AA 108.6
C6A C5A H5AB 108.6
C5A C6A H6AA 109.1
C5A C6A H6AB 109.1
H6AA C6A H6AB 107.8
C7A C6A C5A 112.47(16)
C7A C6A H6AA 109.1
C7A C6A H6AB 109.1
C6A C7A H7AA 109.5
C6A C7A H7AB 109.5
C6A C7A H7AC 109.5
H7AA C7A H7AB 109.5
H7AA C7A H7AC 109.5
H7AB C7A H7AC 109.5

loop_
_geom_bond_atom_site_label_1
_geom_bond_atom_site_label_2
_geom_bond_distance
Cl1B C1B 1.7283(19)
Cl2B C2B 1.7352(19)
N1B C1B 1.333(2)
N1B C2B 1.331(2)
N2B C2B 1.313(2)
N2B C3B 1.358(2)
N3B C1B 1.313(2)
N3B C3B 1.367(2)
N4B H4B 0.8800
N4B C3B 1.321(2)
N4B C4B 1.462(2)
C4B H4BA 0.9900
C4B H4BB 0.9900
C4B C5B 1.521(3)
C5B H5BA 0.9900
C5B H5BB 0.9900
C5B C6B 1.522(2)
C6B H6BA 0.9900
C6B H6BB 0.9900
C6B C7B 1.520(3)
C7B H7BA 0.9800
C7B H7BB 0.9800
C7B H7BC 0.9800
Cl1A C1A 1.724(2)
Cl2A C2A 1.7323(19)
N1A C1A 1.336(3)
N1A C2A 1.328(3)
N2A C2A 1.313(2)
N2A C3A 1.373(2)
N3A C1A 1.314(2)
N3A C3A 1.356(2)
N4A H4A 0.8800
N4A C3A 1.327(2)
N4A C4A 1.468(2)
C4A H4AA 0.9900
C4A H4AB 0.9900
C4A C5A 1.528(3)
C5A H5AA 0.9900
C5A H5AB 0.9900
C5A C6A 1.519(3)
C6A H6AA 0.9900
C6A H6AB 0.9900
C6A C7A 1.518(3)
C7A H7AA 0.9800
C7A H7AB 0.9800
C7A H7AC 0.9800

loop_
_geom_torsion_atom_site_label_1
_geom_torsion_atom_site_label_2
_geom_torsion_atom_site_label_3
_geom_torsion_atom_site_label_4
_geom_torsion
N4B C4B C5B C6B -175.31(15)
C1B N1B C2B Cl2B 179.60(12)
C1B N1B C2B N2B 0.5(3)
C1B N3B C3B N2B 1.3(3)
C1B N3B C3B N4B -179.13(16)
C2B N1B C1B Cl1B -179.59(12)
C2B N1B C1B N3B 0.1(3)
C2B N2B C3B N3B -0.9(2)
C2B N2B C3B N4B 179.56(16)
C3B N2B C2B Cl2B -179.21(12)
C3B N2B C2B N1B -0.1(3)
C3B N3B C1B Cl1B 178.79(12)
C3B N3B C1B N1B -0.9(3)
C3B N4B C4B C5B -94.2(2)
C4B N4B C3B N2B -4.9(3)
C4B N4B C3B N3B 175.45(16)
C4B C5B C6B C7B -177.11(16)
N4A C4A C5A C6A -62.8(2)
C1A N1A C2A Cl2A 178.95(12)
C1A N1A C2A N2A -0.3(3)
C1A N3A C3A N2A 0.6(2)
C1A N3A C3A N4A -179.29(15)
C2A N1A C1A Cl1A -179.10(12)
C2A N1A C1A N3A -0.4(3)
C2A N2A C3A N3A -1.1(2)
C2A N2A C3A N4A 178.75(15)
C3A N2A C2A Cl2A -178.23(12)
C3A N2A C2A N1A 1.0(3)
C3A N3A C1A Cl1A 178.91(12)
C3A N3A C1A N1A 0.3(3)
C3A N4A C4A C5A 102.4(2)
C4A N4A C3A N2A -176.06(15)
C4A N4A C3A N3A 3.8(3)
C4A C5A C6A C7A -177.08(18)
